data_4513781
loop_
_publ_author_name
'Zhou, Xukai'
'Yu, Songjie'
'Kong, Lingheng'
'Li, Xingwei'

_publ_section_title
;
 Rhodium(III)-Catalyzed Coupling of Arenes with Cyclopropanols via C--H
 Activation and Ring Opening
;
_journal_issue 2
_journal_name_full 'ACS Catalysis'
_journal_page_first 647
_journal_paper_doi 10.1021/acscatal.5b02414
_journal_volume 6
_journal_year 2016
_chemical_formula_sum 'C14 H13 N3'
_chemical_formula_weight 223.27
_chemical_name_systematic
; 
 ? 
;
_space_group_crystal_system orthorhombic
_space_group_IT_number 61
_space_group_name_Hall '-P 2ac 2ab'
_space_group_name_H-M_alt 'P b c a'
_symmetry_space_group_name_Hall '-P 2ac 2ab'
_symmetry_space_group_name_H-M 'P b c a'
_atom_sites_solution_hydrogens mixed
_audit_creation_method SHELXL-2013
_cell_angle_alpha 90
_cell_angle_beta 90
_cell_angle_gamma 90
_cell_formula_units_Z 8
_cell_length_a 6.9469(10)
_cell_length_b 15.845(2)
_cell_length_c 20.914(3)
_cell_measurement_reflns_used 1631
_cell_measurement_temperature 293(2)
_cell_measurement_theta_max 42.155
_cell_measurement_theta_min 5.142
_cell_volume 2302.1(6)
_computing_cell_refinement 'Bruker SMART'
_computing_data_collection 'Bruker SMART'
_computing_data_reduction 'Bruker SHELXTL'
_computing_molecular_graphics 'Bruker SHELXTL'
_computing_publication_material 'Bruker SHELXTL'
_computing_structure_refinement 'SHELXL-2013 (Sheldrick, 2013)'
_computing_structure_solution 'Bruker SHELXTL'
_diffrn_ambient_temperature 293(2)
_diffrn_measured_fraction_theta_full 1.000
_diffrn_measured_fraction_theta_max 1.000
_diffrn_measurement_device_type 'CCD area detector'
_diffrn_measurement_method 'phi and omega scans'
_diffrn_radiation_type MoK\a
_diffrn_radiation_wavelength 0.71073
_diffrn_reflns_av_R_equivalents 0.0535
_diffrn_reflns_av_unetI/netI 0.0333
_diffrn_reflns_laue_measured_fraction_full 1.000
_diffrn_reflns_laue_measured_fraction_max 1.000
_diffrn_reflns_limit_h_max 8
_diffrn_reflns_limit_h_min -8
_diffrn_reflns_limit_k_max 19
_diffrn_reflns_limit_k_min -16
_diffrn_reflns_limit_l_max 25
_diffrn_reflns_limit_l_min -24
_diffrn_reflns_number 12188
_diffrn_reflns_point_group_measured_fraction_full 1.000
_diffrn_reflns_point_group_measured_fraction_max 1.000
_diffrn_reflns_theta_full 25.242
_diffrn_reflns_theta_max 25.498
_diffrn_reflns_theta_min 1.947
_exptl_absorpt_coefficient_mu 0.079
_exptl_absorpt_correction_T_max 0.7456
_exptl_absorpt_correction_T_min 0.6390
_exptl_absorpt_correction_type multi-scan
_exptl_absorpt_process_details sadabs
_exptl_crystal_colour yellow
_exptl_crystal_density_diffrn 1.288
_exptl_crystal_description prismatic
_exptl_crystal_F_000 944
_exptl_crystal_size_max 0.220
_exptl_crystal_size_mid 0.170
_exptl_crystal_size_min 0.110
_refine_diff_density_max 0.226
_refine_diff_density_min -0.170
_refine_diff_density_rms 0.035
_refine_ls_extinction_method none
_refine_ls_goodness_of_fit_ref 1.091
_refine_ls_hydrogen_treatment mixed
_refine_ls_matrix_type full
_refine_ls_number_parameters 158
_refine_ls_number_reflns 2142
_refine_ls_number_restraints 0
_refine_ls_restrained_S_all 1.091
_refine_ls_R_factor_all 0.0811
_refine_ls_R_factor_gt 0.0613
_refine_ls_shift/su_max 0.000
_refine_ls_shift/su_mean 0.000
_refine_ls_structure_factor_coef Fsqd
_refine_ls_weighting_details 'w=1/[\s^2^(Fo^2^)+(0.0697P)^2^+0.7000P] where P=(Fo^2^+2Fc^2^)/3'
_refine_ls_weighting_scheme calc
_refine_ls_wR_factor_gt 0.1448
_refine_ls_wR_factor_ref 0.1557
_reflns_Friedel_coverage 0.000
_reflns_number_gt 1653
_reflns_number_total 2142
_reflns_threshold_expression 'I > 2\s(I)'
_cod_data_source_file cs5b02414_si_002.cif
_cod_data_source_block cd15086
_cod_depositor_comments 'Adding full bibliography for 4513781.cif.'
_cod_original_cell_volume 2302.2(6)
_cod_database_code 4513781
_shelx_space_group_comment
; 
The symmetry employed for this shelxl refinement is uniquely defined 
by the following loop, which should always be used as a source of 
symmetry information in preference to the above space-group names. 
They are only intended as comments. 
;
_shelx_estimated_absorpt_t_min 0.983
_shelx_estimated_absorpt_t_max 0.991
_shelxl_version_number 2013-4

loop_
_space_group_symop_operation_xyz
'x, y, z'
'-x+1/2, -y, z+1/2'
'-x, y+1/2, -z+1/2'
'x+1/2, -y+1/2, -z'
'-x, -y, -z'
'x-1/2, y, -z-1/2'
'x, -y-1/2, z-1/2'
'-x-1/2, y-1/2, z'

loop_
_atom_site_label
_atom_site_type_symbol
_atom_site_fract_x
_atom_site_fract_y
_atom_site_fract_z
_atom_site_U_iso_or_equiv
_atom_site_adp_type
_atom_site_occupancy
_atom_site_site_symmetry_order
_atom_site_calc_flag
_atom_site_refinement_flags_posn
_atom_site_refinement_flags_adp
N1 N 0.2110(3) 0.82679(11) 0.44148(8) 0.0431(5) Uani 1 1 d . .
N2 N -0.4503(3) 0.64025(14) 0.30914(9) 0.0607(6) Uani 1 1 d . .
N3 N -0.4181(3) 0.65480(12) 0.42103(8) 0.0478(5) Uani 1 1 d . .
C1 C 0.3645(3) 0.86965(13) 0.41641(9) 0.0408(5) Uani 1 1 d . .
C2 C 0.5099(3) 0.91431(14) 0.44613(12) 0.0552(7) Uani 1 1 d . .
H2 H 0.5160 0.9181 0.4905 0.066 Uiso 1 1 calc R U
C3 C 0.6451(4) 0.95291(16) 0.40820(14) 0.0661(7) Uani 1 1 d . .
H3 H 0.7444 0.9833 0.4272 0.079 Uiso 1 1 calc R U
C4 C 0.6362(4) 0.94746(17) 0.34254(14) 0.0681(8) Uani 1 1 d . .
H4 H 0.7288 0.9747 0.3179 0.082 Uiso 1 1 calc R U
C5 C 0.4936(4) 0.90267(16) 0.31292(12) 0.0613(7) Uani 1 1 d . .
H5 H 0.4894 0.8994 0.2685 0.074 Uiso 1 1 calc R U
C6 C 0.3548(3) 0.86195(13) 0.34967(10) 0.0446(5) Uani 1 1 d . .
C7 C 0.1901(3) 0.81167(14) 0.33644(10) 0.0495(6) Uani 1 1 d . .
H7 H 0.1479 0.7949 0.2962 0.059 Uiso 1 1 calc R U
C8 C 0.1058(3) 0.79256(13) 0.39288(9) 0.0413(5) Uani 1 1 d . .
C9 C -0.0715(3) 0.74326(16) 0.40788(10) 0.0488(6) Uani 1 1 d . .
H9A H -0.0360 0.6940 0.4328 0.059 Uiso 1 1 calc R U
H9B H -0.1561 0.7777 0.4340 0.059 Uiso 1 1 calc R U
C10 C -0.1783(3) 0.71524(17) 0.34990(10) 0.0556(7) Uani 1 1 d . .
H10A H -0.2090 0.7647 0.3246 0.067 Uiso 1 1 calc R U
H10B H -0.0931 0.6802 0.3245 0.067 Uiso 1 1 calc R U
C11 C -0.3598(3) 0.66739(13) 0.36129(10) 0.0426(5) Uani 1 1 d . .
C12 C -0.6115(4) 0.59740(17) 0.31872(12) 0.0650(7) Uani 1 1 d . .
H12 H -0.6788 0.5780 0.2832 0.078 Uiso 1 1 calc R U
C13 C -0.6834(4) 0.58033(16) 0.37750(12) 0.0604(7) Uani 1 1 d . .
H13 H -0.7962 0.5496 0.3831 0.073 Uiso 1 1 calc R U
C14 C -0.5813(4) 0.61063(16) 0.42763(11) 0.0581(7) Uani 1 1 d . .
H14 H -0.6267 0.6002 0.4687 0.070 Uiso 1 1 calc R U
H1 H 0.181(3) 0.8248(12) 0.4802(10) 0.042(6) Uiso 1 1 d . .

loop_
_atom_site_aniso_label
_atom_site_aniso_U_11
_atom_site_aniso_U_22
_atom_site_aniso_U_33
_atom_site_aniso_U_23
_atom_site_aniso_U_13
_atom_site_aniso_U_12
N1 0.0446(11) 0.0527(11) 0.0321(10) 0.0026(8) 0.0011(8) -0.0048(9)
N2 0.0524(13) 0.0859(15) 0.0440(11) -0.0071(10) -0.0082(9) -0.0133(12)
N3 0.0450(11) 0.0567(12) 0.0417(10) 0.0028(8) -0.0004(8) -0.0058(9)
C1 0.0418(12) 0.0361(11) 0.0444(11) 0.0051(9) 0.0002(10) 0.0020(10)
C2 0.0564(15) 0.0516(14) 0.0577(14) 0.0096(11) -0.0135(12) -0.0084(12)
C3 0.0525(15) 0.0563(16) 0.0896(19) 0.0158(14) -0.0112(14) -0.0138(13)
C4 0.0556(16) 0.0630(17) 0.0857(19) 0.0190(15) 0.0181(15) -0.0086(14)
C5 0.0633(17) 0.0645(16) 0.0561(14) 0.0044(12) 0.0177(13) -0.0031(14)
C6 0.0479(13) 0.0432(12) 0.0427(12) 0.0019(9) 0.0076(10) 0.0028(10)
C7 0.0578(15) 0.0558(14) 0.0350(11) -0.0037(10) 0.0013(10) -0.0057(12)
C8 0.0412(12) 0.0472(13) 0.0353(11) 0.0011(9) -0.0017(9) -0.0015(10)
C9 0.0473(13) 0.0582(14) 0.0409(12) 0.0024(10) -0.0004(10) -0.0064(11)
C10 0.0498(14) 0.0755(17) 0.0414(12) 0.0032(11) -0.0007(11) -0.0109(13)
C11 0.0401(12) 0.0482(13) 0.0396(11) 0.0002(9) -0.0030(10) 0.0044(10)
C12 0.0553(16) 0.0816(19) 0.0582(15) -0.0117(13) -0.0145(13) -0.0144(14)
C13 0.0490(14) 0.0617(16) 0.0706(17) 0.0001(13) -0.0042(13) -0.0119(12)
C14 0.0534(15) 0.0708(17) 0.0501(14) 0.0062(12) 0.0047(11) -0.0099(13)

loop_
_atom_type_symbol
_atom_type_description
_atom_type_scat_dispersion_real
_atom_type_scat_dispersion_imag
_atom_type_scat_source
C C 0.0033 0.0016 'International Tables Vol C Tables 4.2.6.8 and 6.1.1.4'
H H 0.0000 0.0000 'International Tables Vol C Tables 4.2.6.8 and 6.1.1.4'
N N 0.0061 0.0033 'International Tables Vol C Tables 4.2.6.8 and 6.1.1.4'

loop_
_geom_angle_atom_site_label_1
_geom_angle_atom_site_label_2
_geom_angle_atom_site_label_3
_geom_angle
C8 N1 C1 109.23(17)
C8 N1 H1 125.1(15)
C1 N1 H1 125.6(15)
C12 N2 C11 116.2(2)
C11 N3 C14 115.68(19)
N1 C1 C2 130.7(2)
N1 C1 C6 107.49(19)
C2 C1 C6 121.8(2)
C3 C2 C1 117.9(2)
C3 C2 H2 121.0
C1 C2 H2 121.0
C2 C3 C4 121.2(2)
C2 C3 H3 119.4
C4 C3 H3 119.4
C5 C4 C3 121.1(2)
C5 C4 H4 119.4
C3 C4 H4 119.4
C4 C5 C6 119.5(2)
C4 C5 H5 120.2
C6 C5 H5 120.2
C5 C6 C1 118.4(2)
C5 C6 C7 135.2(2)
C1 C6 C7 106.33(19)
C8 C7 C6 107.72(19)
C8 C7 H7 126.1
C6 C7 H7 126.1
C7 C8 N1 109.21(19)
C7 C8 C9 131.20(19)
N1 C8 C9 119.59(17)
C10 C9 C8 113.33(18)
C10 C9 H9A 108.9
C8 C9 H9A 108.9
C10 C9 H9B 108.9
C8 C9 H9B 108.9
H9A C9 H9B 107.7
C11 C10 C9 116.30(19)
C11 C10 H10A 108.2
C9 C10 H10A 108.2
C11 C10 H10B 108.2
C9 C10 H10B 108.2
H10A C10 H10B 107.4
N3 C11 N2 125.4(2)
N3 C11 C10 118.97(19)
N2 C11 C10 115.67(19)
N2 C12 C13 123.5(2)
N2 C12 H12 118.3
C13 C12 H12 118.3
C12 C13 C14 116.0(2)
C12 C13 H13 122.0
C14 C13 H13 122.0
N3 C14 C13 123.3(2)
N3 C14 H14 118.4
C13 C14 H14 118.4

loop_
_geom_bond_atom_site_label_1
_geom_bond_atom_site_label_2
_geom_bond_distance
N1 C8 1.365(3)
N1 C1 1.368(3)
N1 H1 0.84(2)
N2 C12 1.325(3)
N2 C11 1.330(3)
N3 C11 1.329(3)
N3 C14 1.339(3)
C1 C2 1.381(3)
C1 C6 1.403(3)
C2 C3 1.373(3)
C2 H2 0.9300
C3 C4 1.377(4)
C3 H3 0.9300
C4 C5 1.367(4)
C4 H4 0.9300
C5 C6 1.392(3)
C5 H5 0.9300
C6 C7 1.421(3)
C7 C8 1.352(3)
C7 H7 0.9300
C8 C9 1.492(3)
C9 C10 1.489(3)
C9 H9A 0.9700
C9 H9B 0.9700
C10 C11 1.490(3)
C10 H10A 0.9700
C10 H10B 0.9700
C12 C13 1.354(3)
C12 H12 0.9300
C13 C14 1.354(3)
C13 H13 0.9300
C14 H14 0.9300

loop_
_geom_torsion_atom_site_label_1
_geom_torsion_atom_site_label_2
_geom_torsion_atom_site_label_3
_geom_torsion_atom_site_label_4
_geom_torsion
C8 N1 C1 C2 179.9(2)
C8 N1 C1 C6 0.0(2)
N1 C1 C2 C3 -178.7(2)
C6 C1 C2 C3 1.1(3)
C1 C2 C3 C4 0.1(4)
C2 C3 C4 C5 -0.7(4)
C3 C4 C5 C6 0.1(4)
C4 C5 C6 C1 1.1(4)
C4 C5 C6 C7 179.6(3)
N1 C1 C6 C5 178.2(2)
C2 C1 C6 C5 -1.7(3)
N1 C1 C6 C7 -0.8(2)
C2 C1 C6 C7 179.3(2)
C5 C6 C7 C8 -177.4(3)
C1 C6 C7 C8 1.2(3)
C6 C7 C8 N1 -1.2(3)
C6 C7 C8 C9 178.8(2)
C1 N1 C8 C7 0.8(3)
C1 N1 C8 C9 -179.28(19)
C7 C8 C9 C10 -4.2(4)
N1 C8 C9 C10 175.9(2)
C8 C9 C10 C11 -178.5(2)
C14 N3 C11 N2 0.3(3)
C14 N3 C11 C10 -179.4(2)
C12 N2 C11 N3 0.1(4)
C12 N2 C11 C10 179.8(2)
C9 C10 C11 N3 1.9(3)
C9 C10 C11 N2 -177.8(2)
C11 N2 C12 C13 -0.6(4)
N2 C12 C13 C14 0.7(4)
C11 N3 C14 C13 -0.3(4)
C12 C13 C14 N3 -0.2(4)
